data_7005106
loop_
_publ_author_name
'Mishra, Shashank'
'Pfalzgraf, Liliane G Hubert'
'Jeanneau, Erwann'
'Chermette, Henry'

_publ_section_title
;
 From discrete [Y(DMF)8][Cu4(mu3-I)2(mu-I)3I2] ion pairs to extended
 [Y(DMF)6(H2O)2][Cu7(mu4-I)3(mu3-I)2(mu-I)4(I)]1infinity and
 [Y(DMF)6(H2O)3][Cu(I)7Cu(II)2(mu3-I)8(mu-I)6]2infinity arrays by
 H-bond templating in a confined solvent-free environment.
;
_journal_issue 4
_journal_name_full 'Dalton transactions (Cambridge, England : 2003)'
_journal_page_first 410
_journal_page_last 413
_journal_paper_doi 10.1039/b616800k
_journal_year 2007
_chemical_formula_moiety 'C24 H56 N8 O8 Y1, Cu4 I7'
_chemical_formula_sum 'C24 H56 Cu4 I7 N8 O8 Y'
_chemical_formula_weight 1816.18
_space_group_IT_number 14
_symmetry_cell_setting monoclinic
_symmetry_space_group_name_Hall '-P 2ybc'
_symmetry_space_group_name_H-M 'P 1 21/c 1'
_atom_sites_solution_hydrogens geom
_atom_sites_solution_primary direct
_audit_creation_date 05-07-13
_audit_creation_method CRYSTALS_ver_12.82
_cell_angle_alpha 90
_cell_angle_beta 106.219(5)
_cell_angle_gamma 90
_cell_formula_units_Z 4
_cell_length_a 17.386(5)
_cell_length_b 11.819(5)
_cell_length_c 26.162(5)
_cell_measurement_reflns_used 9057
_cell_measurement_temperature 150
_cell_measurement_theta_max 27.878
_cell_measurement_theta_min 0.998
_cell_volume 5162(3)
_computing_cell_refinement 'DENZO/SCALEPACK (Otwinowski & Minor, 1997)'
_computing_data_collection 'COLLECT. Nonius (1997-2001).'
_computing_data_reduction 'DENZO/SCALEPACK (Otwinowski & Minor, 1997)'
_computing_molecular_graphics 'DIAMOND v3 (Brandenburg & Putz)'
_computing_publication_material 'CRYSTALS (Betteridge et al., 2003)'
_computing_structure_refinement 'CRYSTALS (Betteridge et al., 2003)'
_computing_structure_solution 'SIR97 (Altomare et al, 1999)'
_diffrn_ambient_temperature 293
_diffrn_measured_fraction_theta_full 0.969
_diffrn_measured_fraction_theta_max 0.967
_diffrn_measurement_device_type 'Nonius Kappa CCD'
_diffrn_measurement_method \w/2\q
_diffrn_radiation_monochromator graphite
_diffrn_radiation_type 'Mo K\a'
_diffrn_radiation_wavelength 0.71073
_diffrn_reflns_av_R_equivalents 0.025
_diffrn_reflns_limit_h_max 22
_diffrn_reflns_limit_h_min -22
_diffrn_reflns_limit_k_max 15
_diffrn_reflns_limit_k_min -12
_diffrn_reflns_limit_l_max 34
_diffrn_reflns_limit_l_min -34
_diffrn_reflns_number 19802
_diffrn_reflns_theta_full 27.345
_diffrn_reflns_theta_max 27.903
_diffrn_reflns_theta_min 1.220
_diffrn_standards_number 0
_exptl_absorpt_coefficient_mu 6.963
_exptl_absorpt_correction_T_max 0.71
_exptl_absorpt_correction_T_min 0.56
_exptl_absorpt_correction_type refdelf
_exptl_absorpt_process_details 'DIFABS (Walker & Stuart, 1983)'
_exptl_crystal_colour 'light yellow'
_exptl_crystal_density_diffrn 2.337
_exptl_crystal_description block
_exptl_crystal_F_000 3384
_exptl_crystal_size_max 0.316
_exptl_crystal_size_mid 0.273
_exptl_crystal_size_min 0.151
_refine_diff_density_max 2.58
_refine_diff_density_min -3.11
_refine_ls_extinction_method None
_refine_ls_goodness_of_fit_ref 1.0819
_refine_ls_hydrogen_treatment noref
_refine_ls_matrix_type full
_refine_ls_number_parameters 469
_refine_ls_number_reflns 8018
_refine_ls_number_restraints 12
_refine_ls_R_factor_all 0.0861
_refine_ls_R_factor_gt 0.0495
_refine_ls_shift/su_max 0.001171
_refine_ls_structure_factor_coef F
_refine_ls_weighting_details
;
Method, part 1, Chebychev polynomial, (Watkin, 1994, Prince, 1982)
[weight] = 1.0/[A~0~*T~0~(x)+A~1~*T~1~(x) ... +A~n-1~]*T~n-1~(x)]
where A~i~ are the Chebychev coefficients listed below and x= Fcalc/Fmax
Method = Robust Weighting (Prince, 1982)
W = [weight] * [1-(deltaF/6*sigmaF)^2^]^2^
A~i~ are:
1.15 0.526 0.794
;
_refine_ls_weighting_scheme calc
_refine_ls_wR_factor_all 0.0817
_refine_ls_wR_factor_gt 0.0566
_refine_ls_wR_factor_ref 0.0566
_reflns_limit_h_max 21
_reflns_limit_h_min -22
_reflns_limit_k_max 15
_reflns_limit_k_min 0
_reflns_limit_l_max 34
_reflns_limit_l_min 0
_reflns_number_gt 8018
_reflns_number_total 11944
_reflns_threshold_expression I>2.00u(I)
_cod_data_source_file b616800k.txt
_cod_data_source_block complex_1
_cod_depositor_comments
;
The following automatic conversions were performed:
'_symmetry_cell_setting' value 'Monoclinic' changed to 'monoclinic'
according to '/home/saulius/struct/CIF-dictionaries/cif_core.dic'
dictionary named 'cif_core.dic' version 2.4.1 from 2010-06-29.

Automatic conversion script
Id: cif_fix_enum 1527 2010-12-29 10:47:43Z saulius 
;
_cod_original_sg_symbol_H-M 'P 1 21/c 1 '
_cod_original_formula_sum 'C24 H56 Cu4 I7 N8 O8 Y1'
_cod_database_code 7005106

loop_
_symmetry_equiv_pos_as_xyz
x,y,z
-x,-y,-z
-x,y+1/2,-z+1/2
x,-y+1/2,z+1/2

loop_
_atom_site_label
_atom_site_type_symbol
_atom_site_fract_x
_atom_site_fract_y
_atom_site_fract_z
_atom_site_U_iso_or_equiv
_atom_site_occupancy
_atom_site_adp_type
_atom_site_refinement_flags_posn
_atom_site_refinement_flags_adp
_atom_site_refinement_flags_occupancy
_atom_site_disorder_assembly
_atom_site_disorder_group
_atom_site_attached_hydrogens
Cu1 Cu 0.18592(6) -0.40386(9) 0.78413(4) 0.0261 1.0000 Uani . . . . . .
Cu2 Cu 0.14127(8) -0.41877(12) 0.67728(6) 0.0474 1.0000 Uani . . . . . .
Cu3 Cu 0.11838(9) -0.24275(13) 0.62432(8) 0.0653 1.0000 Uani . . . . . .
Cu4 Cu 0.25797(7) -0.15477(11) 0.63706(5) 0.0361 1.0000 Uani . . . . . .
I1 I 0.26036(4) -0.39362(5) 0.88198(2) 0.0303 1.0000 Uani . . . . . .
I2 I 0.15664(4) -0.59426(5) 0.73606(2) 0.0300 1.0000 Uani . . . . . .
I3 I 0.14167(4) -0.21420(4) 0.73747(2) 0.0281 1.0000 Uani . . . . . .
I4 I 0.00961(3) -0.39481(5) 0.59772(2) 0.0272 1.0000 Uani . . . . . .
I5 I 0.26870(4) -0.37378(5) 0.64182(3) 0.0335 1.0000 Uani . . . . . .
I6 I 0.13063(4) -0.06911(5) 0.57090(2) 0.0320 1.0000 Uani . . . . . .
I7 I 0.36851(4) -0.01712(6) 0.67796(3) 0.0401 1.0000 Uani . . . . . .
Y1 Y 0.30861(4) -0.58846(6) 0.42092(3) 0.0173 1.0000 Uani . . . . . .
O1 O 0.2108(4) -0.5678(5) 0.3385(2) 0.0253 1.0000 Uani . . . . . .
O2 O 0.3749(4) -0.4749(5) 0.3730(3) 0.0337 1.0000 Uani . . . . . .
O3 O 0.3945(4) -0.4645(5) 0.4790(2) 0.0269 1.0000 Uani . . . . . .
O4 O 0.2190(4) -0.4519(5) 0.4298(2) 0.0284 1.0000 Uani . . . . . .
O5 O 0.3466(4) -0.7043(5) 0.3590(3) 0.0286 1.0000 Uani . . . . . .
O6 O 0.4085(4) -0.7115(5) 0.4693(2) 0.0276 1.0000 Uani . . . . . .
O7 O 0.2904(4) -0.6153(5) 0.5080(2) 0.0279 1.0000 Uani . . . . . .
O8 O 0.2242(4) -0.7403(5) 0.4185(2) 0.0269 1.0000 Uani . . . . . .
N1 N 0.1411(4) -0.5926(5) 0.2523(3) 0.0197 1.0000 Uani . . . . . .
N2 N 0.4159(4) -0.3431(6) 0.3227(3) 0.0282 1.0000 Uani . . . . . .
N3 N 0.4070(4) -0.3336(7) 0.5442(3) 0.0322 1.0000 Uani . . . . . .
N4 N 0.1130(4) -0.3366(6) 0.4171(3) 0.0269 1.0000 Uani . . . . . .
N5 N 0.3834(4) -0.8302(6) 0.3051(3) 0.0276 1.0000 Uani . . . . . .
N6 N 0.4384(5) -0.8488(8) 0.5302(4) 0.0432 1.0000 Uani . . . . . .
N7 N 0.2130(5) -0.6728(7) 0.5596(3) 0.0297 1.0000 Uani . . . . . .
N8 N 0.1222(4) -0.8665(6) 0.3973(3) 0.0216 1.0000 Uani . . . . . .
C1 C 0.2076(5) -0.5783(7) 0.2899(3) 0.0209 1.0000 Uani . . . . . .
C2 C 0.1417(6) -0.5972(8) 0.1967(3) 0.0278 1.0000 Uani . . . . . .
C3 C 0.0633(6) -0.5973(9) 0.2629(4) 0.0329 1.0000 Uani . . . . . .
C4 C 0.3624(5) -0.3904(7) 0.3447(4) 0.0247 1.0000 Uani . . . . . .
C5 C 0.3945(6) -0.2463(9) 0.2863(4) 0.0387 1.0000 Uani . U . . . .
C6 C 0.4930(7) -0.3983(11) 0.3293(5) 0.0499 1.0000 Uani . U . . . .
C7 C 0.4286(6) -0.4281(9) 0.5245(5) 0.0385 1.0000 Uani . . . . . .
C8 C 0.4572(6) -0.2976(12) 0.5978(5) 0.0502 1.0000 Uani . . . . . .
C9 C 0.3433(9) -0.2664(12) 0.5163(6) 0.0609 1.0000 Uani . . . . . .
C10 C 0.1636(5) -0.3947(7) 0.3993(3) 0.0229 1.0000 Uani . . . . . .
C11 C 0.1138(7) -0.3358(11) 0.4731(5) 0.0508 1.0000 Uani . . . . . .
C12 C 0.0488(6) -0.2744(8) 0.3790(5) 0.0373 1.0000 Uani . . . . . .
C13 C 0.3520(5) -0.8013(8) 0.3437(4) 0.0270 1.0000 Uani . . . . . .
C14 C 0.4113(9) -0.7466(11) 0.2758(5) 0.0564 1.0000 Uani . . . . . .
C15 C 0.3873(7) -0.9483(10) 0.2891(6) 0.0541 1.0000 Uani . . . . . .
C16 C 0.4514(8) -0.7490(12) 0.5105(6) 0.0570 1.0000 Uani . . . . . .
C17 C 0.4935(9) -0.8820(14) 0.5804(7) 0.0689 1.0000 Uani . U . . . .
C18 C 0.3641(10) -0.9075(15) 0.5109(7) 0.0774 1.0000 Uani . U . . . .
C19 C 0.2241(5) -0.6246(8) 0.5170(3) 0.0234 1.0000 Uani . . . . . .
C20 C 0.2792(7) -0.7134(12) 0.6026(5) 0.0497 1.0000 Uani . . . . . .
C21 C 0.1334(6) -0.6794(11) 0.5685(4) 0.0404 1.0000 Uani . . . . . .
C22 C 0.1692(5) -0.7893(7) 0.3854(3) 0.0218 1.0000 Uani . . . . . .
C23 C 0.1315(7) -0.9030(9) 0.4514(4) 0.0422 1.0000 Uani . . . . . .
C24 C 0.0578(5) -0.9197(8) 0.3570(4) 0.0340 1.0000 Uani . . . . . .
H11 H 0.2552 -0.5739 0.2801 0.0242 1.0000 Uiso . . . . . .
H21 H 0.1216 -0.6686 0.1815 0.0450 1.0000 Uiso . . . . . .
H22 H 0.1954 -0.5867 0.1946 0.0449 1.0000 Uiso . . . . . .
H23 H 0.1081 -0.5374 0.1774 0.0449 1.0000 Uiso . . . . . .
H31 H 0.0370 -0.6665 0.2491 0.0520 1.0000 Uiso . . . . . .
H32 H 0.0699 -0.5938 0.3005 0.0520 1.0000 Uiso . . . . . .
H33 H 0.0312 -0.5342 0.2461 0.0521 1.0000 Uiso . . . . . .
H41 H 0.3125 -0.3562 0.3377 0.0329 1.0000 Uiso . . . . . .
H51 H 0.4337 -0.1879 0.2975 0.0650 1.0000 Uiso . . . . . .
H52 H 0.3427 -0.2185 0.2868 0.0650 1.0000 Uiso . . . . . .
H53 H 0.3928 -0.2700 0.2509 0.0649 1.0000 Uiso . . . . . .
H61 H 0.5353 -0.3478 0.3466 0.0859 1.0000 Uiso . . . . . .
H62 H 0.4959 -0.4651 0.3508 0.0861 1.0000 Uiso . . . . . .
H63 H 0.4991 -0.4190 0.2954 0.0860 1.0000 Uiso . . . . . .
H71 H 0.4715 -0.4699 0.5458 0.0529 1.0000 Uiso . . . . . .
H81 H 0.4789 -0.2235 0.5956 0.0759 1.0000 Uiso . . . . . .
H82 H 0.4248 -0.2961 0.6223 0.0760 1.0000 Uiso . . . . . .
H83 H 0.5005 -0.3512 0.6102 0.0760 1.0000 Uiso . . . . . .
H91 H 0.3600 -0.1880 0.5213 0.0958 1.0000 Uiso . . . . . .
H92 H 0.2981 -0.2783 0.5297 0.0961 1.0000 Uiso . . . . . .
H93 H 0.3302 -0.2854 0.4791 0.0961 1.0000 Uiso . . . . . .
H101 H 0.1583 -0.3940 0.3628 0.0270 1.0000 Uiso . . . . . .
H111 H 0.1198 -0.2594 0.4859 0.0770 1.0000 Uiso . . . . . .
H112 H 0.0648 -0.3667 0.4766 0.0770 1.0000 Uiso . . . . . .
H113 H 0.1580 -0.3804 0.4934 0.0769 1.0000 Uiso . . . . . .
H121 H 0.0484 -0.1969 0.3900 0.0569 1.0000 Uiso . . . . . .
H122 H -0.0020 -0.3085 0.3773 0.0569 1.0000 Uiso . . . . . .
H123 H 0.0579 -0.2771 0.3443 0.0571 1.0000 Uiso . . . . . .
H131 H 0.3325 -0.8596 0.3606 0.0350 1.0000 Uiso . . . . . .
H141 H 0.4659 -0.7618 0.2765 0.0869 1.0000 Uiso . . . . . .
H142 H 0.4084 -0.6731 0.2912 0.0869 1.0000 Uiso . . . . . .
H143 H 0.3783 -0.7466 0.2396 0.0870 1.0000 Uiso . . . . . .
H151 H 0.4418 -0.9686 0.2922 0.0819 1.0000 Uiso . . . . . .
H152 H 0.3666 -0.9962 0.3120 0.0820 1.0000 Uiso . . . . . .
H153 H 0.3559 -0.9582 0.2531 0.0820 1.0000 Uiso . . . . . .
H161 H 0.4959 -0.7065 0.5296 0.0971 1.0000 Uiso . . . . . .
H171 H 0.5163 -0.9536 0.5764 0.1020 1.0000 Uiso . . . . . .
H172 H 0.5349 -0.8239 0.5891 0.1020 1.0000 Uiso . . . . . .
H173 H 0.4658 -0.8841 0.6074 0.1020 1.0000 Uiso . . . . . .
H181 H 0.3776 -0.9873 0.5070 0.1181 1.0000 Uiso . . . . . .
H182 H 0.3334 -0.9020 0.5357 0.1181 1.0000 Uiso . . . . . .
H183 H 0.3361 -0.8774 0.4767 0.1181 1.0000 Uiso . . . . . .
H191 H 0.1794 -0.5969 0.4914 0.0311 1.0000 Uiso . . . . . .
H201 H 0.2764 -0.6806 0.6354 0.0840 1.0000 Uiso . . . . . .
H202 H 0.2755 -0.7941 0.6047 0.0840 1.0000 Uiso . . . . . .
H203 H 0.3288 -0.6935 0.5959 0.0839 1.0000 Uiso . . . . . .
H211 H 0.1226 -0.7566 0.5759 0.0600 1.0000 Uiso . . . . . .
H212 H 0.0934 -0.6542 0.5374 0.0599 1.0000 Uiso . . . . . .
H213 H 0.1319 -0.6328 0.5984 0.0600 1.0000 Uiso . . . . . .
H221 H 0.1604 -0.7702 0.3496 0.0270 1.0000 Uiso . . . . . .
H231 H 0.0907 -0.8694 0.4643 0.0620 1.0000 Uiso . . . . . .
H232 H 0.1277 -0.9836 0.4525 0.0622 1.0000 Uiso . . . . . .
H233 H 0.1833 -0.8795 0.4734 0.0620 1.0000 Uiso . . . . . .
H241 H 0.0087 -0.9131 0.3668 0.0511 1.0000 Uiso . . . . . .
H242 H 0.0701 -0.9981 0.3542 0.0509 1.0000 Uiso . . . . . .
H243 H 0.0517 -0.8836 0.3235 0.0509 1.0000 Uiso . . . . . .

loop_
_atom_site_aniso_label
_atom_site_aniso_U_11
_atom_site_aniso_U_22
_atom_site_aniso_U_33
_atom_site_aniso_U_23
_atom_site_aniso_U_13
_atom_site_aniso_U_12
Cu1 0.0267(5) 0.0230(5) 0.0280(5) -0.0006(4) 0.0065(4) -0.0013(4)
Cu2 0.0409(7) 0.0484(8) 0.0425(8) 0.0240(6) -0.0057(6) -0.0105(6)
Cu3 0.0375(8) 0.0420(8) 0.0985(13) 0.0384(8) -0.0106(8) -0.0135(6)
Cu4 0.0339(6) 0.0340(6) 0.0425(7) -0.0032(5) 0.0142(5) -0.0034(5)
I1 0.0358(3) 0.0283(3) 0.0247(3) -0.0012(2) 0.0047(2) -0.0037(2)
I2 0.0446(3) 0.0188(2) 0.0239(3) 0.0009(2) 0.0051(2) -0.0033(2)
I3 0.0366(3) 0.0190(2) 0.0255(3) -0.0020(2) 0.0032(2) 0.0033(2)
I5 0.0356(3) 0.0294(3) 0.0407(3) 0.0002(2) 0.0194(3) -0.0008(2)
I4 0.0264(3) 0.0271(3) 0.0251(3) -0.0012(2) 0.0020(2) -0.0034(2)
I6 0.0480(4) 0.0273(3) 0.0210(3) 0.0025(2) 0.0102(2) -0.0018(2)
I7 0.0319(3) 0.0310(3) 0.0552(4) 0.0039(3) 0.0084(3) -0.0050(3)
Y1 0.0157(3) 0.0192(3) 0.0174(3) 0.0007(3) 0.0050(3) -0.0007(3)
O3 0.025(3) 0.025(3) 0.030(3) -0.007(2) 0.006(3) -0.007(2)
O4 0.030(3) 0.024(3) 0.027(3) -0.008(2) 0.001(3) 0.006(2)
O7 0.027(3) 0.041(4) 0.019(3) 0.000(2) 0.011(2) -0.005(3)
O8 0.025(3) 0.030(3) 0.025(3) 0.004(2) 0.005(2) -0.011(2)
O1 0.026(3) 0.036(3) 0.014(3) 0.005(2) 0.006(2) 0.002(3)
O5 0.032(3) 0.027(3) 0.028(3) -0.006(2) 0.010(3) 0.000(3)
O6 0.024(3) 0.030(3) 0.026(3) 0.006(2) 0.003(3) 0.008(2)
O2 0.046(4) 0.025(3) 0.032(4) 0.007(3) 0.014(3) -0.013(3)
N3 0.014(3) 0.036(4) 0.045(5) -0.013(4) 0.004(3) -0.012(3)
N4 0.019(3) 0.019(3) 0.042(4) -0.007(3) 0.006(3) -0.001(3)
N7 0.030(4) 0.034(4) 0.029(4) -0.002(3) 0.013(3) -0.001(3)
N8 0.017(3) 0.026(3) 0.021(3) 0.002(3) 0.003(3) -0.001(3)
N1 0.023(3) 0.010(3) 0.025(3) 0.006(2) 0.004(3) 0.004(2)
N5 0.027(4) 0.027(4) 0.028(4) -0.011(3) 0.007(3) 0.004(3)
N2 0.028(4) 0.032(4) 0.030(4) 0.006(3) 0.016(3) -0.006(3)
C7 0.028(5) 0.034(5) 0.050(6) -0.002(4) 0.006(4) -0.005(4)
C9 0.063(8) 0.060(8) 0.061(9) 0.006(7) 0.019(7) 0.016(7)
C8 0.030(5) 0.079(9) 0.041(6) -0.024(6) 0.008(5) -0.012(5)
C10 0.018(4) 0.027(4) 0.024(4) -0.002(3) 0.008(3) -0.003(3)
C12 0.024(4) 0.034(5) 0.054(7) 0.015(4) 0.012(4) 0.010(4)
C11 0.046(6) 0.068(8) 0.046(6) -0.014(6) 0.025(5) 0.030(6)
C19 0.021(4) 0.038(5) 0.011(3) -0.002(3) 0.004(3) 0.008(3)
C20 0.037(6) 0.077(8) 0.040(6) 0.024(6) 0.018(5) 0.015(6)
C21 0.023(5) 0.072(7) 0.030(5) 0.000(5) 0.012(4) 0.001(5)
C22 0.025(4) 0.025(4) 0.014(4) 0.003(3) 0.003(3) -0.002(3)
C24 0.020(4) 0.039(5) 0.040(5) -0.006(4) 0.005(4) -0.002(4)
C23 0.054(6) 0.046(6) 0.027(5) 0.005(4) 0.012(5) -0.016(5)
C1 0.024(4) 0.020(4) 0.018(4) 0.000(3) 0.005(3) -0.005(3)
C2 0.034(5) 0.032(4) 0.015(4) -0.004(3) 0.004(3) 0.002(4)
C3 0.030(5) 0.046(5) 0.023(4) 0.004(4) 0.007(4) -0.007(4)
C13 0.018(4) 0.033(5) 0.031(5) 0.006(4) 0.010(3) 0.002(3)
C15 0.037(6) 0.039(6) 0.091(10) -0.038(6) 0.026(6) 0.001(5)
C14 0.082(9) 0.050(7) 0.051(7) 0.010(6) 0.042(7) 0.008(6)
C16 0.043(7) 0.068(8) 0.064(9) -0.001(7) 0.020(6) -0.009(6)
C17 0.047(6) 0.090(8) 0.065(7) 0.010(6) 0.009(6) 0.002(6)
C18 0.067(7) 0.086(8) 0.071(8) 0.011(7) 0.005(6) -0.007(7)
C4 0.029(4) 0.020(4) 0.029(4) -0.012(3) 0.015(4) -0.007(3)
C5 0.039(5) 0.045(5) 0.040(5) 0.015(4) 0.025(4) 0.010(4)
C6 0.032(5) 0.070(7) 0.054(6) 0.025(5) 0.022(5) 0.003(5)
N6 0.030(4) 0.053(5) 0.039(5) 0.028(4) -0.004(4) -0.003(4)

loop_
_atom_type_symbol
_atom_type_scat_dispersion_real
_atom_type_scat_dispersion_imag
_atom_type_scat_Cromer_Mann_a1
_atom_type_scat_Cromer_Mann_b1
_atom_type_scat_Cromer_Mann_a2
_atom_type_scat_Cromer_Mann_b2
_atom_type_scat_Cromer_Mann_a3
_atom_type_scat_Cromer_Mann_b3
_atom_type_scat_Cromer_Mann_a4
_atom_type_scat_Cromer_Mann_b4
_atom_type_scat_Cromer_Mann_c
_atom_type_scat_source
C 0.0033 0.0016 2.3100 20.8439 1.0200 10.2075 1.5886 0.5687 0.8650 51.6512 0.2156 'International Tables Vol C 4.2.6.8 and 6.1.1.4'
H 0.0000 0.0000 0.4930 10.5109 0.3229 26.1257 0.1402 3.1424 0.0408 57.7998 0.0030 'International Tables Vol C 4.2.6.8 and 6.1.1.4'
N 0.0061 0.0033 12.2126 0.0057 3.1322 9.8933 2.0125 28.9975 1.1663 0.5826 -11.5290 'International Tables Vol C 4.2.6.8 and 6.1.1.4'
O 0.0106 0.0060 3.0485 13.2771 2.2868 5.7011 1.5463 0.3239 0.8670 32.9089 0.2508 'International Tables Vol C 4.2.6.8 and 6.1.1.4'
Cu 0.3201 1.2651 13.3380 3.5828 7.1676 0.2470 5.6158 11.3966 1.6735 64.8126 1.1910 'International Tables Vol C 4.2.6.8 and 6.1.1.4'
Y -2.7962 3.5667 17.7760 1.4029 10.2946 12.8006 5.7263 0.1256 3.2659 104.3540 1.9121 'International Tables Vol C 4.2.6.8 and 6.1.1.4'
I -0.4742 1.8119 20.1472 4.3470 18.9949 0.3814 7.5138 27.7660 2.2735 66.8776 4.0712 'International Tables Vol C 4.2.6.8 and 6.1.1.4'

loop_
_geom_angle_atom_site_label_1
_geom_angle_site_symmetry_1
_geom_angle_atom_site_label_2
_geom_angle_site_symmetry_2
_geom_angle_atom_site_label_3
_geom_angle_site_symmetry_3
_geom_angle
_geom_angle_publ_flag
Cu2 . Cu1 . I1 . 166.62(6) yes
Cu2 . Cu1 . I2 . 58.10(4) yes
I1 . Cu1 . I2 . 121.00(5) yes
Cu2 . Cu1 . I3 . 66.52(4) yes
I1 . Cu1 . I3 . 116.14(4) yes
I2 . Cu1 . I3 . 122.86(5) yes
Cu1 . Cu2 . Cu3 . 118.84(8) yes
Cu1 . Cu2 . I2 . 58.37(4) yes
Cu3 . Cu2 . I2 . 175.17(9) yes
Cu1 . Cu2 . I3 . 54.68(4) yes
Cu3 . Cu2 . I3 . 64.88(7) yes
I2 . Cu2 . I3 . 111.63(6) yes
Cu1 . Cu2 . I5 . 108.66(5) yes
Cu3 . Cu2 . I5 . 70.02(6) yes
I2 . Cu2 . I5 . 114.33(6) yes
I3 . Cu2 . I5 . 98.41(5) yes
Cu1 . Cu2 . I4 . 138.26(7) yes
Cu3 . Cu2 . I4 . 59.98(5) yes
I2 . Cu2 . I4 . 118.91(6) yes
I3 . Cu2 . I4 . 102.09(6) yes
I5 . Cu2 . I4 . 108.88(5) yes
Cu2 . Cu3 . Cu4 . 105.62(7) yes
Cu2 . Cu3 . I3 . 64.51(6) yes
Cu4 . Cu3 . I3 . 87.88(6) yes
Cu2 . Cu3 . I5 . 58.38(5) yes
Cu4 . Cu3 . I5 . 55.39(5) yes
I3 . Cu3 . I5 . 92.15(5) yes
Cu2 . Cu3 . I4 . 63.40(5) yes
Cu4 . Cu3 . I4 . 156.42(10) yes
I3 . Cu3 . I4 . 103.98(6) yes
I5 . Cu3 . I4 . 103.17(6) yes
Cu2 . Cu3 . I6 . 165.91(9) yes
Cu4 . Cu3 . I6 . 61.40(5) yes
I3 . Cu3 . I6 . 117.53(7) yes
I5 . Cu3 . I6 . 107.66(7) yes
I4 . Cu3 . I6 . 126.16(7) yes
Cu3 . Cu4 . I5 . 69.88(6) yes
Cu3 . Cu4 . I6 . 58.36(5) yes
I5 . Cu4 . I6 . 117.13(5) yes
Cu3 . Cu4 . I7 . 153.64(8) yes
I5 . Cu4 . I7 . 126.01(6) yes
I6 . Cu4 . I7 . 115.96(6) yes
Cu1 . I2 . Cu2 . 63.53(5) yes
Cu3 . I3 . Cu2 . 50.61(4) yes
Cu3 . I3 . Cu1 . 108.82(4) yes
Cu2 . I3 . Cu1 . 58.80(4) yes
Cu3 . I5 . Cu2 . 51.60(5) yes
Cu3 . I5 . Cu4 . 54.73(5) yes
Cu2 . I5 . Cu4 . 99.15(6) yes
Cu2 . I4 . Cu3 . 56.63(5) yes
Cu4 . I6 . Cu3 . 60.24(5) yes
O3 . Y1 . O4 . 79.7(2) yes
O3 . Y1 . O7 . 72.2(2) yes
O4 . Y1 . O7 . 74.1(2) yes
O3 . Y1 . O8 . 142.6(2) yes
O4 . Y1 . O8 . 96.0(2) yes
O7 . Y1 . O8 . 70.9(2) yes
O3 . Y1 . O1 . 134.4(2) yes
O4 . Y1 . O1 . 71.5(2) yes
O7 . Y1 . O1 . 128.9(2) yes
O8 . Y1 . O1 . 76.4(2) yes
O3 . Y1 . O5 . 124.3(2) yes
O4 . Y1 . O5 . 143.8(2) yes
O7 . Y1 . O5 . 135.4(2) yes
O8 . Y1 . O5 . 80.0(2) yes
O1 . Y1 . O5 . 72.5(2) yes
O3 . Y1 . O6 . 78.2(2) yes
O4 . Y1 . O6 . 143.2(2) yes
O7 . Y1 . O6 . 71.4(2) yes
O8 . Y1 . O6 . 84.4(2) yes
O1 . Y1 . O6 . 142.6(2) yes
O3 . Y1 . O2 . 70.6(2) yes
O4 . Y1 . O2 . 95.7(2) yes
O7 . Y1 . O2 . 142.7(2) yes
O8 . Y1 . O2 . 146.4(2) yes
O1 . Y1 . O2 . 77.8(2) yes
O5 . Y1 . O6 . 72.7(2) yes
O5 . Y1 . O2 . 72.0(2) yes
O6 . Y1 . O2 . 104.1(2) yes
Y1 . O3 . C7 . 152.4(6) yes
Y1 . O4 . C10 . 137.0(5) yes
Y1 . O7 . C19 . 124.3(5) yes
Y1 . O8 . C22 . 138.0(5) yes
Y1 . O1 . C1 . 136.7(5) yes
Y1 . O5 . C13 . 146.1(6) yes
Y1 . O6 . C16 . 152.5(8) yes
Y1 . O2 . C4 . 139.3(6) yes
C7 . N3 . C9 . 123.1(10) yes
C7 . N3 . C8 . 116.7(9) yes
C9 . N3 . C8 . 120.1(10) yes
C10 . N4 . C12 . 118.9(8) yes
C10 . N4 . C11 . 123.1(8) yes
C12 . N4 . C11 . 117.9(8) yes
C19 . N7 . C20 . 122.0(8) yes
C19 . N7 . C21 . 121.7(8) yes
C20 . N7 . C21 . 116.1(8) yes
C22 . N8 . C24 . 122.2(7) yes
C22 . N8 . C23 . 122.0(7) yes
C24 . N8 . C23 . 115.8(8) yes
C1 . N1 . C2 . 120.5(7) yes
C1 . N1 . C3 . 122.4(7) yes
C2 . N1 . C3 . 117.0(7) yes
C13 . N5 . C15 . 121.8(9) yes
C13 . N5 . C14 . 120.7(8) yes
C15 . N5 . C14 . 117.4(9) yes
C4 . N2 . C5 . 121.3(8) yes
C4 . N2 . C6 . 119.1(8) yes
C5 . N2 . C6 . 119.0(7) yes
N3 . C7 . O3 . 123.2(9) yes
N3 . C7 . H71 . 118.5 no
O3 . C7 . H71 . 118.3 no
N3 . C9 . H91 . 108.1 no
N3 . C9 . H92 . 109.8 no
H91 . C9 . H92 . 109.7 no
N3 . C9 . H93 . 109.1 no
H91 . C9 . H93 . 109.6 no
H92 . C9 . H93 . 110.5 no
N3 . C8 . H81 . 109.8 no
N3 . C8 . H82 . 109.4 no
H81 . C8 . H82 . 109.6 no
N3 . C8 . H83 . 108.9 no
H81 . C8 . H83 . 109.5 no
H82 . C8 . H83 . 109.6 no
N4 . C10 . O4 . 121.9(8) yes
N4 . C10 . H101 . 118.6 no
O4 . C10 . H101 . 119.5 no
N4 . C12 . H121 . 110.0 no
N4 . C12 . H122 . 109.7 no
H121 . C12 . H122 . 109.4 no
N4 . C12 . H123 . 109.1 no
H121 . C12 . H123 . 109.3 no
H122 . C12 . H123 . 109.3 no
N4 . C11 . H111 . 109.0 no
N4 . C11 . H112 . 109.6 no
H111 . C11 . H112 . 109.9 no
N4 . C11 . H113 . 109.4 no
H111 . C11 . H113 . 109.3 no
H112 . C11 . H113 . 109.7 no
N7 . C19 . O7 . 124.2(8) yes
N7 . C19 . H191 . 118.1 no
O7 . C19 . H191 . 117.8 no
N7 . C20 . H201 . 109.6 no
N7 . C20 . H202 . 109.0 no
H201 . C20 . H202 . 109.2 no
N7 . C20 . H203 . 109.8 no
H201 . C20 . H203 . 109.8 no
H202 . C20 . H203 . 109.5 no
N7 . C21 . H211 . 109.1 no
N7 . C21 . H212 . 109.9 no
H211 . C21 . H212 . 109.2 no
N7 . C21 . H213 . 109.8 no
H211 . C21 . H213 . 109.2 no
H212 . C21 . H213 . 109.6 no
N8 . C22 . O8 . 124.6(7) yes
N8 . C22 . H221 . 117.6 no
O8 . C22 . H221 . 117.8 no
N8 . C24 . H241 . 109.6 no
N8 . C24 . H242 . 109.4 no
H241 . C24 . H242 . 109.4 no
N8 . C24 . H243 . 109.8 no
H241 . C24 . H243 . 109.3 no
H242 . C24 . H243 . 109.4 no
N8 . C23 . H231 . 109.4 no
N8 . C23 . H232 . 109.7 no
H231 . C23 . H232 . 109.8 no
N8 . C23 . H233 . 109.2 no
H231 . C23 . H233 . 109.5 no
H232 . C23 . H233 . 109.2 no
N1 . C1 . O1 . 123.6(8) yes
N1 . C1 . H11 . 117.7 no
O1 . C1 . H11 . 118.7 no
N1 . C2 . H21 . 110.2 no
N1 . C2 . H22 . 109.4 no
H21 . C2 . H22 . 109.7 no
N1 . C2 . H23 . 109.0 no
H21 . C2 . H23 . 109.3 no
H22 . C2 . H23 . 109.3 no
N1 . C3 . H31 . 109.4 no
N1 . C3 . H32 . 110.1 no
H31 . C3 . H32 . 109.5 no
N1 . C3 . H33 . 109.6 no
H31 . C3 . H33 . 109.5 no
H32 . C3 . H33 . 108.8 no
N5 . C13 . O5 . 125.2(8) yes
N5 . C13 . H131 . 117.1 no
O5 . C13 . H131 . 117.7 no
N5 . C15 . H151 . 109.8 no
N5 . C15 . H152 . 109.1 no
H151 . C15 . H152 . 109.3 no
N5 . C15 . H153 . 109.9 no
H151 . C15 . H153 . 109.4 no
H152 . C15 . H153 . 109.3 no
N5 . C14 . H141 . 110.2 no
N5 . C14 . H142 . 109.7 no
H141 . C14 . H142 . 109.0 no
N5 . C14 . H143 . 109.4 no
H141 . C14 . H143 . 109.5 no
H142 . C14 . H143 . 109.1 no
O6 . C16 . N6 . 122.7(12) yes
O6 . C16 . H161 . 119.3 no
N6 . C16 . H161 . 118.0 no
N6 . C17 . H171 . 109.4 no
N6 . C17 . H172 . 106.2 no
H171 . C17 . H172 . 110.3 no
N6 . C17 . H173 . 109.5 no
H171 . C17 . H173 . 111.6 no
H172 . C17 . H173 . 109.7 no
N6 . C18 . H181 . 106.6 no
N6 . C18 . H182 . 110.5 no
H181 . C18 . H182 . 109.3 no
N6 . C18 . H183 . 108.9 no
H181 . C18 . H183 . 109.5 no
H182 . C18 . H183 . 111.9 no
N2 . C4 . O2 . 124.7(8) yes
N2 . C4 . H41 . 117.2 no
O2 . C4 . H41 . 118.1 no
N2 . C5 . H51 . 109.4 no
N2 . C5 . H52 . 109.1 no
H51 . C5 . H52 . 109.9 no
N2 . C5 . H53 . 109.4 no
H51 . C5 . H53 . 109.4 no
H52 . C5 . H53 . 109.7 no
N2 . C6 . H61 . 109.7 no
N2 . C6 . H62 . 109.5 no
H61 . C6 . H62 . 109.1 no
N2 . C6 . H63 . 110.0 no
H61 . C6 . H63 . 109.2 no
H62 . C6 . H63 . 109.3 no
C17 . N6 . C18 . 119.6(11) yes
C17 . N6 . C16 . 116.8(11) yes
C18 . N6 . C16 . 121.9(11) yes

loop_
_geom_bond_atom_site_label_1
_geom_bond_site_symmetry_1
_geom_bond_atom_site_label_2
_geom_bond_site_symmetry_2
_geom_bond_distance
_geom_bond_publ_flag
Cu1 . Cu2 . 2.6899(19) yes
Cu1 . I1 . 2.5283(13) yes
Cu1 . I2 . 2.5586(15) yes
Cu1 . I3 . 2.5657(15) yes
Cu2 . Cu3 . 2.469(2) yes
Cu2 . I2 . 2.5513(15) yes
Cu2 . I3 . 2.8842(19) yes
Cu2 . I5 . 2.6832(17) yes
Cu2 . I4 . 2.6441(15) yes
Cu3 . Cu4 . 2.575(2) yes
Cu3 . I3 . 2.893(2) yes
Cu3 . I5 . 2.961(2) yes
Cu3 . I4 . 2.5603(16) yes
Cu3 . I6 . 2.5252(17) yes
Cu4 . I5 . 2.5957(18) yes
Cu4 . I6 . 2.6042(15) yes
Cu4 . I7 . 2.5174(15) yes
Y1 . O3 . 2.327(6) yes
Y1 . O4 . 2.299(6) yes
Y1 . O7 . 2.408(6) yes
Y1 . O8 . 2.308(6) yes
Y1 . O1 . 2.356(6) yes
Y1 . O5 . 2.353(6) yes
Y1 . O6 . 2.347(6) yes
Y1 . O2 . 2.348(6) yes
O3 . C7 . 1.250(12) yes
O4 . C10 . 1.262(10) yes
O7 . C19 . 1.244(10) yes
O8 . C22 . 1.239(10) yes
O1 . C1 . 1.263(9) yes
O5 . C13 . 1.226(11) yes
O6 . C16 . 1.209(15) yes
O2 . C4 . 1.226(11) yes
N3 . C7 . 1.328(13) yes
N3 . C9 . 1.391(15) yes
N3 . C8 . 1.492(13) yes
N4 . C10 . 1.300(11) yes
N4 . C12 . 1.470(12) yes
N4 . C11 . 1.461(14) yes
N7 . C19 . 1.314(11) yes
N7 . C20 . 1.447(13) yes
N7 . C21 . 1.469(12) yes
N8 . C22 . 1.318(10) yes
N8 . C24 . 1.449(11) yes
N8 . C23 . 1.445(12) yes
N1 . C1 . 1.303(10) yes
N1 . C2 . 1.457(10) yes
N1 . C3 . 1.457(11) yes
N5 . C13 . 1.321(11) yes
N5 . C15 . 1.464(12) yes
N5 . C14 . 1.417(14) yes
N2 . C4 . 1.344(10) yes
N2 . C5 . 1.469(12) yes
N2 . C6 . 1.456(13) yes
C7 . H71 . 0.937 no
C9 . H91 . 0.969 no
C9 . H92 . 0.957 no
C9 . H93 . 0.962 no
C8 . H81 . 0.962 no
C8 . H82 . 0.964 no
C8 . H83 . 0.968 no
C10 . H101 . 0.932 no
C12 . H121 . 0.960 no
C12 . H122 . 0.960 no
C12 . H123 . 0.966 no
C11 . H111 . 0.960 no
C11 . H112 . 0.953 no
C11 . H113 . 0.961 no
C19 . H191 . 0.932 no
C20 . H201 . 0.956 no
C20 . H202 . 0.958 no
C20 . H203 . 0.956 no
C21 . H211 . 0.962 no
C21 . H212 . 0.959 no
C21 . H213 . 0.962 no
C22 . H221 . 0.933 no
C24 . H241 . 0.962 no
C24 . H242 . 0.958 no
C24 . H243 . 0.953 no
C23 . H231 . 0.953 no
C23 . H232 . 0.957 no
C23 . H233 . 0.964 no
C1 . H11 . 0.934 no
C2 . H21 . 0.956 no
C2 . H22 . 0.959 no
C2 . H23 . 0.965 no
C3 . H31 . 0.957 no
C3 . H32 . 0.957 no
C3 . H33 . 0.962 no
C13 . H131 . 0.932 no
C15 . H151 . 0.959 no
C15 . H152 . 0.964 no
C15 . H153 . 0.956 no
C14 . H141 . 0.961 no
C14 . H142 . 0.964 no
C14 . H143 . 0.960 no
C16 . N6 . 1.331(16) yes
C16 . H161 . 0.941 no
C17 . N6 . 1.447(17) yes
C17 . H171 . 0.953 no
C17 . H172 . 0.975 no
C17 . H173 . 0.960 no
C18 . N6 . 1.428(18) yes
C18 . H181 . 0.983 no
C18 . H182 . 0.951 no
C18 . H183 . 0.960 no
C4 . H41 . 0.928 no
C5 . H51 . 0.957 no
C5 . H52 . 0.962 no
C5 . H53 . 0.960 no
C6 . H61 . 0.957 no
C6 . H62 . 0.961 no
C6 . H63 . 0.955 no
